data_4512252
loop_
_publ_author_name
'Pi\~neiro-L\'opez, Luc\'ia'
'Arc\'is-Castillo, Zulema'
'Mu\~noz, M. Carmen'
'Real, Jos\'e A.'

_publ_section_title
;
 Clathration of Five-Membered Aromatic Rings in the Bimetallic Spin
 Crossover Metal--Organic Framework [Fe(TPT)2/3{MI(CN)2}2]&#x00B7;G (MI=
 Ag, Au)
;
_journal_issue 12
_journal_name_full 'Crystal Growth &amp; Design'
_journal_page_first 6311
_journal_paper_doi 10.1021/cg5010616
_journal_volume 14
_journal_year 2014
_chemical_formula_sum 'C18 H10 Ag2 Fe N8 O0.5'
_chemical_formula_weight 617.93
_chemical_name_systematic
;
 ?
;
_space_group_IT_number 166
_symmetry_cell_setting trigonal
_symmetry_space_group_name_Hall '-R 3 2"'
_symmetry_space_group_name_H-M 'R -3 m :H'
_atom_sites_solution_hydrogens geom
_atom_sites_solution_primary direct
_atom_sites_solution_secondary difmap
_audit_creation_method SHELXL-97
_cell_angle_alpha 90.00
_cell_angle_beta 90.00
_cell_angle_gamma 120.00
_cell_formula_units_Z 9
_cell_length_a 26.8761(8)
_cell_length_b 26.8761(8)
_cell_length_c 10.0456(4)
_cell_measurement_reflns_used 100
_cell_measurement_temperature 300(1)
_cell_measurement_theta_max 20
_cell_measurement_theta_min 12
_cell_volume 6284.0(4)
_computing_cell_refinement 'HKL DENZO'
_computing_data_collection COLLECT
_computing_data_reduction 'HKL DENZO and SCALEPACK'
_computing_structure_refinement 'SHELXL-97 (Sheldrick, 2008)'
_computing_structure_solution SHELXS-97
_diffrn_ambient_temperature 300(1)
_diffrn_measured_fraction_theta_full 0.989
_diffrn_measured_fraction_theta_max 0.893
_diffrn_radiation_monochromator graphite
_diffrn_radiation_source 'fine-focus sealed tube'
_diffrn_radiation_type MoK\a
_diffrn_radiation_wavelength 0.71069
_diffrn_reflns_av_R_equivalents 0.0329
_diffrn_reflns_av_sigmaI/netI 0.0313
_diffrn_reflns_limit_h_max 34
_diffrn_reflns_limit_h_min -38
_diffrn_reflns_limit_k_max 28
_diffrn_reflns_limit_k_min -33
_diffrn_reflns_limit_l_max 14
_diffrn_reflns_limit_l_min -14
_diffrn_reflns_number 7478
_diffrn_reflns_theta_full 25.00
_diffrn_reflns_theta_max 30.81
_diffrn_reflns_theta_min 3.75
_exptl_absorpt_coefficient_mu 1.919
_exptl_absorpt_correction_T_max 0.8616
_exptl_absorpt_correction_T_min 0.7618
_exptl_absorpt_correction_type empirical
_exptl_absorpt_process_details 'Empirical absorption correction:XABS2'
_exptl_crystal_colour red
_exptl_crystal_density_diffrn 1.470
_exptl_crystal_density_method 'not measured'
_exptl_crystal_description prismatic
_exptl_crystal_F_000 2682
_exptl_crystal_size_max 0.15
_exptl_crystal_size_mid 0.15
_exptl_crystal_size_min 0.08
_refine_diff_density_max 1.396
_refine_diff_density_min -0.632
_refine_diff_density_rms 0.162
_refine_ls_extinction_method none
_refine_ls_goodness_of_fit_ref 1.011
_refine_ls_hydrogen_treatment mixed
_refine_ls_matrix_type full
_refine_ls_number_parameters 81
_refine_ls_number_reflns 2085
_refine_ls_number_restraints 1
_refine_ls_restrained_S_all 1.011
_refine_ls_R_factor_all 0.0793
_refine_ls_R_factor_gt 0.0560
_refine_ls_shift/su_max 0.019
_refine_ls_shift/su_mean 0.008
_refine_ls_structure_factor_coef Fsqd
_refine_ls_weighting_details 'calc w=1/[\s^2^(Fo^2^)+(0.1214P)^2^+10.5162P] where P=(Fo^2^+2Fc^2^)/3'
_refine_ls_weighting_scheme calc
_refine_ls_wR_factor_gt 0.1655
_refine_ls_wR_factor_ref 0.1914
_reflns_number_gt 1501
_reflns_number_total 2085
_reflns_threshold_expression >2sigma(I)
_cod_data_source_file cg5010616_si_002.cif
_cod_data_source_block shelxl
_cod_depositor_comments 'Adding full bibliography for 4512243--4512254.cif.'
_cod_original_cell_volume 6284.1(4)
_cod_original_sg_symbol_H-M R-3m
_cod_original_formula_sum 'C18 H10 Ag2 Fe N8 O0.50'
_cod_database_code 4512252

loop_
_symmetry_equiv_pos_as_xyz
'x, y, z'
'-y, x-y, z'
'-x+y, -x, z'
'x-y, -y, -z'
'-x, -x+y, -z'
'y, x, -z'
'x+2/3, y+1/3, z+1/3'
'-y+2/3, x-y+1/3, z+1/3'
'-x+y+2/3, -x+1/3, z+1/3'
'x-y+2/3, -y+1/3, -z+1/3'
'-x+2/3, -x+y+1/3, -z+1/3'
'y+2/3, x+1/3, -z+1/3'
'x+1/3, y+2/3, z+2/3'
'-y+1/3, x-y+2/3, z+2/3'
'-x+y+1/3, -x+2/3, z+2/3'
'x-y+1/3, -y+2/3, -z+2/3'
'-x+1/3, -x+y+2/3, -z+2/3'
'y+1/3, x+2/3, -z+2/3'
'-x, -y, -z'
'y, -x+y, -z'
'x-y, x, -z'
'-x+y, y, z'
'x, x-y, z'
'-y, -x, z'
'-x+2/3, -y+1/3, -z+1/3'
'y+2/3, -x+y+1/3, -z+1/3'
'x-y+2/3, x+1/3, -z+1/3'
'-x+y+2/3, y+1/3, z+1/3'
'x+2/3, x-y+1/3, z+1/3'
'-y+2/3, -x+1/3, z+1/3'
'-x+1/3, -y+2/3, -z+2/3'
'y+1/3, -x+y+2/3, -z+2/3'
'x-y+1/3, x+2/3, -z+2/3'
'-x+y+1/3, y+2/3, z+2/3'
'x+1/3, x-y+2/3, z+2/3'
'-y+1/3, -x+2/3, z+2/3'

loop_
_atom_site_label
_atom_site_type_symbol
_atom_site_fract_x
_atom_site_fract_y
_atom_site_fract_z
_atom_site_U_iso_or_equiv
_atom_site_adp_type
_atom_site_occupancy
_atom_site_symmetry_multiplicity
_atom_site_calc_flag
_atom_site_refinement_flags
C6 C 0.5869(11) 0.0921(10) 0.508(2) 0.071(6) Uiso 0.25 1 d PD
O O 0.5391(6) 0.0781(13) 0.576(3) 0.098(8) Uiso 0.25 2 d SP
C7 C 0.5834(11) 0.1205(11) 0.400(2) 0.084(7) Uiso 0.25 1 d PD
Ag Ag 0.6667 0.03506(3) 0.3333 0.0782(3) Uani 1 2 d S
Fe Fe 0.5000 0.0000 0.0000 0.0356(3) Uani 1 4 d S
N1 N 0.45257(10) -0.0949(2) 0.0040(5) 0.0434(10) Uani 1 2 d S
N2 N 0.55882(17) 0.00066(17) 0.1466(4) 0.0560(9) Uani 1 1 d .
N3 N 0.30391(10) -0.30391(10) 0.0044(5) 0.0396(9) Uani 1 2 d S
C1 C 0.48015(18) -0.12445(18) 0.0053(6) 0.0529(11) Uani 1 1 d .
H1 H 0.5201 -0.1041 0.0058 0.064 Uiso 1 1 calc R
C2 C 0.45279(18) -0.18326(17) 0.0059(5) 0.0498(10) Uani 1 1 d .
H2 H 0.4739 -0.2021 0.0082 0.060 Uiso 1 1 calc R
C3 C 0.39264(11) -0.2147(2) 0.0031(6) 0.0401(11) Uani 1 2 d S
C4 C 0.36149(11) -0.2770(2) 0.0031(5) 0.0378(11) Uani 1 2 d S
C5 C 0.5958(2) 0.0079(2) 0.2137(6) 0.0632(13) Uani 1 1 d .

loop_
_atom_site_aniso_label
_atom_site_aniso_U_11
_atom_site_aniso_U_22
_atom_site_aniso_U_33
_atom_site_aniso_U_23
_atom_site_aniso_U_13
_atom_site_aniso_U_12
Ag 0.0553(4) 0.0807(4) 0.0902(5) -0.01967(15) -0.0393(3) 0.02766(19)
Fe 0.0273(4) 0.0300(5) 0.0503(6) -0.0154(4) -0.0077(2) 0.0150(3)
N1 0.0336(16) 0.035(2) 0.062(3) -0.007(2) -0.0034(10) 0.0173(11)
N2 0.049(2) 0.054(2) 0.066(2) -0.0172(18) -0.0206(18) 0.0264(18)
N3 0.0321(15) 0.0321(15) 0.054(2) -0.0001(9) 0.0001(9) 0.0158(17)
C1 0.0304(18) 0.038(2) 0.087(3) -0.006(2) -0.0047(19) 0.0146(16)
C2 0.0366(19) 0.037(2) 0.079(3) -0.0011(19) -0.0033(19) 0.0207(17)
C3 0.039(2) 0.031(2) 0.047(3) -0.001(2) -0.0005(10) 0.0156(12)
C4 0.0364(19) 0.032(2) 0.044(3) -0.0010(19) -0.0005(10) 0.0158(12)
C5 0.050(3) 0.059(3) 0.077(3) -0.023(2) -0.026(2) 0.025(2)

loop_
_atom_type_symbol
_atom_type_description
_atom_type_scat_dispersion_real
_atom_type_scat_dispersion_imag
_atom_type_scat_source
C C 0.0033 0.0016 'International Tables Vol C Tables 4.2.6.8 and 6.1.1.4'
H H 0.0000 0.0000 'International Tables Vol C Tables 4.2.6.8 and 6.1.1.4'
N N 0.0061 0.0033 'International Tables Vol C Tables 4.2.6.8 and 6.1.1.4'
Fe Fe 0.3463 0.8444 'International Tables Vol C Tables 4.2.6.8 and 6.1.1.4'
Ag Ag -0.8971 1.1015 'International Tables Vol C Tables 4.2.6.8 and 6.1.1.4'
O O 0.0106 0.0060 'International Tables Vol C Tables 4.2.6.8 and 6.1.1.4'

loop_
_geom_angle_atom_site_label_1
_geom_angle_atom_site_label_2
_geom_angle_atom_site_label_3
_geom_angle
_geom_angle_site_symmetry_1
_geom_angle_site_symmetry_3
O C6 C7 104(2) . .
C6 O C6 111(3) 22_655 .
C7 C7 C6 110.4(16) 22_655 .
C5 Ag C5 167.6(3) . 17_655
N2 Fe N2 86.3(2) 19_655 22_655
N2 Fe N2 180.0(2) 19_655 .
N2 Fe N2 93.7(2) 22_655 .
N2 Fe N2 93.7(2) 19_655 4
N2 Fe N2 180.0(2) 22_655 4
N2 Fe N2 86.3(2) . 4
N2 Fe N1 89.69(14) 19_655 19_655
N2 Fe N1 90.31(14) 22_655 19_655
N2 Fe N1 90.31(14) . 19_655
N2 Fe N1 89.69(14) 4 19_655
N2 Fe N1 90.31(14) 19_655 .
N2 Fe N1 89.69(14) 22_655 .
N2 Fe N1 89.69(14) . .
N2 Fe N1 90.31(14) 4 .
N1 Fe N1 180.00(14) 19_655 .
C1 N1 C1 117.7(5) . 22_655
C1 N1 Fe 121.2(2) . .
C1 N1 Fe 121.2(2) 22_655 .
C5 N2 Fe 169.7(5) . .
C4 N3 C4 115.6(5) . 2_545
N1 C1 C2 123.5(4) . .
N1 C1 H1 118.3 . .
C2 C1 H1 118.3 . .
C3 C2 C1 119.2(4) . .
C3 C2 H2 120.4 . .
C1 C2 H2 120.4 . .
C2 C3 C2 116.9(5) 22_655 .
C2 C3 C4 121.5(2) 22_655 .
C2 C3 C4 121.5(2) . .
N3 C4 N3 124.4(5) . 3_655
N3 C4 C3 117.8(3) . .
N3 C4 C3 117.8(3) 3_655 .
N2 C5 Ag 170.6(5) . .

loop_
_geom_bond_atom_site_label_1
_geom_bond_atom_site_label_2
_geom_bond_distance
_geom_bond_site_symmetry_2
C6 O 1.33(3) .
C6 C7 1.360(10) .
O C6 1.33(3) 22_655
C7 C7 1.24(5) 22_655
Ag C5 2.052(5) .
Ag C5 2.052(5) 17_655
Fe N2 2.154(4) 19_655
Fe N2 2.154(4) 22_655
Fe N2 2.154(4) .
Fe N2 2.154(4) 4
Fe N1 2.208(5) 19_655
Fe N1 2.208(5) .
N1 C1 1.331(5) .
N1 C1 1.331(5) 22_655
N2 C5 1.135(6) .
N3 C4 1.341(3) .
N3 C4 1.341(3) 2_545
C1 C2 1.370(6) .
C1 H1 0.9300 .
C2 C3 1.401(5) .
C2 H2 0.9300 .
C3 C2 1.401(5) 22_655
C3 C4 1.450(7) .
C4 N3 1.341(3) 3_655
